data_7118935
loop_
_publ_author_name
'Wang, Jian'
'Li, Jia-Nan'
'Zhang, Shao-Liang'
'Zhao, Xin-Hua'
'Shao, Dong'
'Wang, Xin-Yi'

_publ_section_title
;
 Syntheses and magnetic properties of a pyrimidyl-substituted nitronyl
 nitroxide radical and its cobalt(ii) complexes.
;
_journal_issue 28
_journal_name_full 'Chemical communications (Cambridge, England)'
_journal_page_first 5033
_journal_page_last 5036
_journal_paper_doi 10.1039/c6cc00915h
_journal_volume 52
_journal_year 2016
_chemical_formula_sum 'C31 H23 Co2 F24 N4 O10'
_chemical_formula_weight 1185.39
_chemical_melting_point ?
_chemical_name_common (NIT-2-Pm)Co2(hfac)4
_chemical_name_systematic
; 
 ? 
;
_space_group_IT_number 14
_symmetry_cell_setting monoclinic
_symmetry_space_group_name_Hall '-P 2yn'
_symmetry_space_group_name_H-M 'P 1 21/n 1'
_atom_sites_solution_hydrogens geom
_atom_sites_solution_primary direct
_atom_sites_solution_secondary difmap
_audit_creation_method SHELXL-97
_audit_update_record
;
2016-01-24 deposited with the CCDC.
2016-03-09 downloaded from the CCDC.
;
_cell_angle_alpha 90.00
_cell_angle_beta 104.6650(10)
_cell_angle_gamma 90.00
_cell_formula_units_Z 4
_cell_length_a 12.6019(7)
_cell_length_b 20.7451(12)
_cell_length_c 17.6713(11)
_cell_measurement_reflns_used 8743
_cell_measurement_temperature 296(2)
_cell_measurement_theta_max 27.18
_cell_measurement_theta_min 2.28
_cell_volume 4469.3(5)
_computing_cell_refinement 'Bruker SMART'
_computing_data_collection 'Bruker SMART'
_computing_data_reduction 'Bruker SAINT'
_computing_molecular_graphics 'Bruker SHELXTL'
_computing_publication_material 'Bruker SHELXTL'
_computing_structure_refinement 'SHELXL-97 (Sheldrick, 1997)'
_computing_structure_solution 'SHELXS-97 (Sheldrick, 1990)'
_diffrn_ambient_temperature 296(2)
_diffrn_measured_fraction_theta_full 0.997
_diffrn_measured_fraction_theta_max 0.997
_diffrn_measurement_device_type 'CCD area detector'
_diffrn_measurement_method 'phi and omega scans'
_diffrn_radiation_monochromator graphite
_diffrn_radiation_source 'fine-focus sealed tube'
_diffrn_radiation_type MoK\a
_diffrn_radiation_wavelength 0.71073
_diffrn_reflns_av_R_equivalents 0.0227
_diffrn_reflns_av_sigmaI/netI 0.0263
_diffrn_reflns_limit_h_max 16
_diffrn_reflns_limit_h_min -16
_diffrn_reflns_limit_k_max 26
_diffrn_reflns_limit_k_min -26
_diffrn_reflns_limit_l_max 22
_diffrn_reflns_limit_l_min -12
_diffrn_reflns_number 30366
_diffrn_reflns_theta_full 27.54
_diffrn_reflns_theta_max 27.54
_diffrn_reflns_theta_min 1.54
_exptl_absorpt_coefficient_mu 0.898
_exptl_absorpt_correction_T_max 0.8551
_exptl_absorpt_correction_T_min 0.7441
_exptl_absorpt_correction_type multi-scan
_exptl_absorpt_process_details 'SADABS: Bruker, 2000'
_exptl_crystal_colour black
_exptl_crystal_density_diffrn 1.762
_exptl_crystal_density_method 'not measured'
_exptl_crystal_description block
_exptl_crystal_F_000 2348
_exptl_crystal_size_max 0.35
_exptl_crystal_size_mid 0.21
_exptl_crystal_size_min 0.18
_refine_diff_density_max 1.202
_refine_diff_density_min -0.532
_refine_diff_density_rms 0.083
_refine_ls_extinction_method none
_refine_ls_goodness_of_fit_ref 1.058
_refine_ls_hydrogen_treatment mixed
_refine_ls_matrix_type full
_refine_ls_number_parameters 644
_refine_ls_number_reflns 10295
_refine_ls_number_restraints 0
_refine_ls_restrained_S_all 1.058
_refine_ls_R_factor_all 0.0814
_refine_ls_R_factor_gt 0.0624
_refine_ls_shift/su_max 0.001
_refine_ls_shift/su_mean 0.000
_refine_ls_structure_factor_coef Fsqd
_refine_ls_weighting_details 'calc w=1/[\s^2^(Fo^2^)+(0.1217P)^2^+3.5799P] where P=(Fo^2^+2Fc^2^)/3'
_refine_ls_weighting_scheme calc
_refine_ls_wR_factor_gt 0.1921
_refine_ls_wR_factor_ref 0.2100
_reflns_number_gt 7534
_reflns_number_total 10295
_reflns_threshold_expression >2sigma(I)
_cod_data_source_file c6cc00915h2.cif
_cod_data_source_block (NIT-2-Pm)Co2(hfac)4
_cod_depositor_comments
;
The following automatic conversions were performed:

'_chemical_melting_point' value 'not measured' was changed to '?' -
the value is undefined or not given.

'_symmetry_cell_setting' value 'Monoclinic' changed to 'monoclinic'
according to
/usr/data/users/saulius/crontab/automatic-downloads/rss-feeds/RSC/lib/dictionaries/cif_core.dic
dictionary named 'cif_core.dic' version 2.4.2 from 2011-04-26.

Automatic conversion script
Id: cif_fix_values 4268 2015-11-12 08:31:59Z antanas 

 Adding full bibliography for 7118933--7118935.cif.
;
_cod_original_sg_symbol_H-M P2(1)/n
_cod_database_code 7118935

loop_
_symmetry_equiv_pos_as_xyz
'x, y, z'
'-x+1/2, y+1/2, -z+1/2'
'-x, -y, -z'
'x-1/2, -y-1/2, z-1/2'

loop_
_atom_site_label
_atom_site_type_symbol
_atom_site_fract_x
_atom_site_fract_y
_atom_site_fract_z
_atom_site_U_iso_or_equiv
_atom_site_adp_type
_atom_site_occupancy
_atom_site_symmetry_multiplicity
_atom_site_calc_flag
_atom_site_refinement_flags
Co1 Co 1.22076(4) 0.23225(2) 0.40237(3) 0.04784(16) Uani 1 1 d .
Co2 Co 0.80801(4) 0.06031(2) 0.28068(3) 0.04313(16) Uani 1 1 d .
F1 F 1.2629(5) 0.2254(3) 0.6876(3) 0.160(2) Uani 1 1 d .
F2 F 1.3882(4) 0.17869(17) 0.6523(2) 0.1119(13) Uani 1 1 d .
F3 F 1.4110(5) 0.27255(18) 0.6969(2) 0.1345(19) Uani 1 1 d .
F4 F 1.2125(4) 0.45246(18) 0.4155(3) 0.1340(18) Uani 1 1 d .
F5 F 1.2453(9) 0.45777(19) 0.5351(4) 0.253(5) Uani 1 1 d .
F6 F 1.3655(4) 0.4439(2) 0.4826(4) 0.173(3) Uani 1 1 d .
F7 F 1.5633(4) 0.3304(4) 0.4451(5) 0.231(4) Uani 1 1 d .
F8 F 1.6017(4) 0.2417(4) 0.4190(6) 0.214(4) Uani 1 1 d .
F9 F 1.5880(4) 0.3117(5) 0.3383(4) 0.233(4) Uani 1 1 d .
F10 F 1.1559(8) 0.2494(3) 0.1297(2) 0.247(5) Uani 1 1 d .
F11 F 1.1460(7) 0.3391(4) 0.1624(4) 0.208(3) Uani 1 1 d .
F12 F 1.2777(6) 0.3173(5) 0.1345(3) 0.230(4) Uani 1 1 d .
F13 F 0.5225(3) -0.0246(3) 0.3598(3) 0.155(2) Uani 1 1 d .
F14 F 0.6081(3) -0.0627(2) 0.4683(3) 0.1120(14) Uani 1 1 d .
F15 F 0.5805(5) 0.0357(2) 0.4539(4) 0.178(3) Uani 1 1 d .
F16 F 0.9482(3) -0.1417(2) 0.4583(3) 0.156(2) Uani 1 1 d .
F17 F 1.0079(5) -0.1216(2) 0.3622(3) 0.147(2) Uani 1 1 d .
F18 F 1.0659(3) -0.0708(2) 0.4628(3) 0.149(2) Uani 1 1 d .
F19 F 0.6802(6) -0.1096(4) 0.1136(8) 0.317(8) Uani 1 1 d .
F20 F 0.5715(12) -0.1140(4) 0.1737(4) 0.316(8) Uani 1 1 d .
F21 F 0.5326(6) -0.0789(3) 0.0692(4) 0.183(3) Uani 1 1 d .
F22 F 0.4188(3) 0.1324(2) 0.1093(3) 0.1395(18) Uani 1 1 d .
F23 F 0.5026(5) 0.1871(3) 0.1997(3) 0.154(2) Uani 1 1 d .
F24 F 0.5470(4) 0.1904(2) 0.0948(3) 0.152(2) Uani 1 1 d .
O1 O 1.2352(2) 0.13472(14) 0.39011(17) 0.0576(7) Uani 1 1 d .
O2 O 1.3854(2) 0.24666(18) 0.4130(2) 0.0690(8) Uani 1 1 d .
O3 O 1.1941(2) 0.24677(15) 0.28543(17) 0.0591(7) Uani 1 1 d .
O4 O 1.2535(2) 0.21823(13) 0.52024(16) 0.0558(7) Uani 1 1 d .
O5 O 1.2055(2) 0.32829(14) 0.42356(17) 0.0577(7) Uani 1 1 d .
O6 O 0.9168(2) 0.07330(12) 0.21129(14) 0.0488(6) Uani 1 1 d .
O7 O 0.9174(2) -0.00170(12) 0.34993(16) 0.0492(6) Uani 1 1 d .
O8 O 0.7089(2) 0.04637(14) 0.35408(19) 0.0594(7) Uani 1 1 d .
O9 O 0.7370(2) -0.01462(13) 0.21232(19) 0.0616(7) Uani 1 1 d .
O10 O 0.6902(2) 0.11888(13) 0.21587(16) 0.0539(6) Uani 1 1 d .
N1 N 0.8910(2) 0.14323(13) 0.34113(17) 0.0400(6) Uani 1 1 d .
N2 N 1.0471(2) 0.21032(13) 0.38498(16) 0.0400(6) Uani 1 1 d .
N3 N 1.0182(2) 0.07903(13) 0.24724(17) 0.0423(6) Uani 1 1 d .
N4 N 1.1683(2) 0.10766(14) 0.33238(18) 0.0464(7) Uani 1 1 d .
C1 C 0.8327(3) 0.18329(17) 0.3754(2) 0.0500(8) Uani 1 1 d .
H1 H 0.7597 0.1738 0.3725 0.060 Uiso 1 1 calc R
C2 C 0.8785(3) 0.23742(18) 0.4141(3) 0.0544(9) Uani 1 1 d .
H2 H 0.8375 0.2652 0.4369 0.065 Uiso 1 1 calc R
C3 C 0.9866(3) 0.24956(17) 0.4184(2) 0.0472(8) Uani 1 1 d .
H3 H 1.0193 0.2859 0.4452 0.057 Uiso 1 1 calc R
C4 C 0.9960(3) 0.15914(15) 0.34806(18) 0.0370(6) Uani 1 1 d .
C5 C 1.0593(3) 0.11607(15) 0.31023(19) 0.0388(7) Uani 1 1 d .
C8 C 1.1084(5) 0.0850(3) 0.1431(3) 0.0759(13) Uani 1 1 d .
H6A H 1.0401 0.0798 0.1044 0.114 Uiso 1 1 calc R
H6B H 1.1673 0.0695 0.1226 0.114 Uiso 1 1 calc R
H6C H 1.1198 0.1298 0.1562 0.114 Uiso 1 1 calc R
C7 C 1.1051(3) 0.04689(18) 0.2159(2) 0.0523(9) Uani 1 1 d .
C6 C 1.0701(5) -0.0226(2) 0.1960(4) 0.0792(15) Uani 1 1 d .
H8A H 1.0529 -0.0426 0.2404 0.119 Uiso 1 1 calc R
H8B H 1.1287 -0.0457 0.1825 0.119 Uiso 1 1 calc R
H8C H 1.0064 -0.0232 0.1525 0.119 Uiso 1 1 calc R
C9 C 1.2352(5) -0.0019(2) 0.3408(3) 0.0843(15) Uani 1 1 d .
H9A H 1.2912 0.0099 0.3866 0.127 Uiso 1 1 calc R
H9B H 1.2610 -0.0367 0.3145 0.127 Uiso 1 1 calc R
H9C H 1.1706 -0.0152 0.3560 0.127 Uiso 1 1 calc R
C10 C 1.2081(3) 0.05574(18) 0.2862(3) 0.0537(9) Uani 1 1 d .
C11 C 1.3114(4) 0.0807(3) 0.2660(4) 0.0828(15) Uani 1 1 d .
H11A H 1.2936 0.1180 0.2331 0.124 Uiso 1 1 calc R
H11B H 1.3407 0.0478 0.2390 0.124 Uiso 1 1 calc R
H11C H 1.3649 0.0921 0.3132 0.124 Uiso 1 1 calc R
C12 C 1.3396(5) 0.2337(2) 0.6527(3) 0.0701(13) Uani 1 1 d .
C13 C 1.2940(3) 0.2600(2) 0.5695(2) 0.0521(9) Uani 1 1 d .
C14 C 1.2997(4) 0.32631(19) 0.5584(2) 0.0554(9) Uani 1 1 d .
H14A H 1.2661 0.3469 0.5957 0.066 Uiso 1 1 calc R
H14B H 1.3768 0.3379 0.5731 0.066 Uiso 1 1 calc R
C15 C 1.2545(3) 0.35464(19) 0.4860(2) 0.0513(8) Uani 1 1 d .
C16 C 1.2651(5) 0.4275(2) 0.4810(3) 0.0685(12) Uani 1 1 d .
C17 C 1.5446(5) 0.2900(4) 0.3910(5) 0.108(2) Uani 1 1 d .
C18 C 1.4227(4) 0.2729(2) 0.3623(3) 0.0658(12) Uani 1 1 d .
C19 C 1.3706(4) 0.2883(3) 0.2860(3) 0.0726(13) Uani 1 1 d .
H19A H 1.4123 0.2682 0.2532 0.087 Uiso 1 1 calc R
H19B H 1.3781 0.3345 0.2808 0.087 Uiso 1 1 calc R
C20 C 1.2608(4) 0.27349(19) 0.2532(3) 0.0602(10) Uani 1 1 d .
C21 C 1.2160(6) 0.2891(3) 0.1683(4) 0.0908(18) Uani 1 1 d .
C27 C 0.9756(4) -0.0962(2) 0.4198(3) 0.0715(13) Uani 1 1 d .
C28 C 0.8885(3) -0.04429(18) 0.3908(2) 0.0493(8) Uani 1 1 d .
C30 C 0.7097(3) -0.0040(2) 0.3933(2) 0.0535(9) Uani 1 1 d .
C31 C 0.6049(4) -0.0138(3) 0.4204(4) 0.0830(16) Uani 1 1 d .
C22 C 0.5190(4) 0.1535(3) 0.1436(3) 0.0682(12) Uani 1 1 d .
C23 C 0.6019(3) 0.0993(2) 0.1728(2) 0.0535(9) Uani 1 1 d .
C24 C 0.5727(4) 0.0369(3) 0.1483(3) 0.0696(12) Uani 1 1 d .
H28A H 0.5081 0.0263 0.1662 0.084 Uiso 1 1 calc R
H28B H 0.5498 0.0379 0.0916 0.084 Uiso 1 1 calc R
C25 C 0.6443(4) -0.0142(2) 0.1686(3) 0.0637(11) Uani 1 1 d .
C29 C 0.7912(3) -0.0503(2) 0.4131(3) 0.0548(9) Uani 1 1 d .
H30A H 0.8104 -0.0542 0.4696 0.066 Uiso 1 1 calc R
H30B H 0.7585 -0.0910 0.3923 0.066 Uiso 1 1 calc R
C26 C 0.6075(6) -0.0795(3) 0.1304(6) 0.113(3) Uani 1 1 d .

loop_
_atom_site_aniso_label
_atom_site_aniso_U_11
_atom_site_aniso_U_22
_atom_site_aniso_U_33
_atom_site_aniso_U_23
_atom_site_aniso_U_13
_atom_site_aniso_U_12
Co1 0.0421(3) 0.0513(3) 0.0474(3) -0.0048(2) 0.0062(2) -0.0059(2)
Co2 0.0398(3) 0.0371(2) 0.0496(3) 0.00332(19) 0.0059(2) -0.00132(17)
F1 0.151(4) 0.250(7) 0.093(3) 0.081(4) 0.058(3) 0.053(4)
F2 0.156(4) 0.076(2) 0.078(2) 0.0014(16) -0.017(2) 0.026(2)
F3 0.199(5) 0.088(2) 0.073(2) -0.0071(18) -0.046(3) -0.009(3)
F4 0.169(4) 0.066(2) 0.137(3) 0.026(2) -0.016(3) -0.016(2)
F5 0.590(16) 0.053(2) 0.207(6) -0.013(3) 0.269(9) -0.002(4)
F6 0.129(4) 0.114(3) 0.251(7) 0.067(4) 0.003(4) -0.055(3)
F7 0.090(3) 0.312(9) 0.287(9) -0.179(8) 0.040(4) -0.089(5)
F8 0.058(2) 0.209(6) 0.363(11) 0.048(7) 0.030(4) 0.013(3)
F9 0.088(3) 0.423(12) 0.192(6) 0.047(7) 0.041(4) -0.108(5)
F10 0.452(13) 0.168(5) 0.060(2) 0.028(3) -0.047(4) -0.170(7)
F11 0.238(8) 0.200(7) 0.160(5) 0.071(5) 0.000(5) 0.062(6)
F12 0.183(6) 0.383(11) 0.122(4) 0.109(6) 0.038(4) -0.097(7)
F13 0.0507(19) 0.243(6) 0.164(4) 0.077(4) 0.018(2) -0.012(3)
F14 0.082(2) 0.136(3) 0.136(3) 0.065(3) 0.060(2) 0.016(2)
F15 0.198(5) 0.115(3) 0.296(8) 0.009(4) 0.201(6) 0.027(3)
F16 0.100(3) 0.141(3) 0.247(5) 0.146(4) 0.079(3) 0.053(2)
F17 0.186(5) 0.126(3) 0.148(4) 0.035(3) 0.078(4) 0.099(3)
F18 0.081(2) 0.128(3) 0.197(5) 0.027(3) -0.041(3) 0.021(2)
F19 0.149(5) 0.174(6) 0.58(2) -0.253(10) 0.006(8) 0.006(5)
F20 0.65(2) 0.136(5) 0.152(5) -0.038(4) 0.092(9) -0.232(10)
F21 0.205(6) 0.125(4) 0.170(5) -0.068(4) -0.045(4) -0.035(4)
F22 0.0586(19) 0.144(4) 0.189(5) 0.008(3) -0.018(2) 0.022(2)
F23 0.166(4) 0.166(4) 0.115(3) -0.024(3) 0.011(3) 0.109(4)
F24 0.114(3) 0.168(4) 0.190(5) 0.123(4) 0.068(3) 0.064(3)
O1 0.0436(14) 0.0581(16) 0.0628(16) -0.0087(13) -0.0018(12) 0.0047(12)
O2 0.0451(15) 0.088(2) 0.071(2) -0.0042(17) 0.0099(14) -0.0061(15)
O3 0.0552(16) 0.0682(17) 0.0520(15) -0.0002(13) 0.0100(13) -0.0128(13)
O4 0.0642(17) 0.0484(14) 0.0507(15) -0.0031(12) 0.0072(13) -0.0094(12)
O5 0.0591(16) 0.0538(15) 0.0540(15) -0.0020(12) 0.0030(13) -0.0034(12)
O6 0.0493(14) 0.0519(14) 0.0429(13) -0.0055(11) 0.0076(11) -0.0056(11)
O7 0.0420(12) 0.0466(13) 0.0593(15) 0.0137(11) 0.0135(11) 0.0026(10)
O8 0.0503(15) 0.0576(16) 0.0749(19) 0.0105(14) 0.0242(14) 0.0082(12)
O9 0.0590(17) 0.0437(14) 0.0741(19) -0.0077(13) 0.0021(14) -0.0018(12)
O10 0.0476(14) 0.0447(13) 0.0626(16) 0.0048(12) 0.0014(12) 0.0013(11)
N1 0.0354(13) 0.0374(13) 0.0459(15) 0.0026(11) 0.0078(11) 0.0031(11)
N2 0.0406(14) 0.0384(13) 0.0397(14) 0.0007(11) 0.0078(11) 0.0021(11)
N3 0.0463(15) 0.0376(14) 0.0449(15) -0.0026(12) 0.0148(12) -0.0016(12)
N4 0.0419(15) 0.0445(15) 0.0515(17) -0.0021(13) 0.0095(13) 0.0027(12)
C1 0.0411(18) 0.0433(18) 0.067(2) -0.0014(17) 0.0162(17) 0.0036(14)
C2 0.056(2) 0.0430(19) 0.068(2) -0.0075(17) 0.0220(19) 0.0083(16)
C3 0.0508(19) 0.0378(16) 0.052(2) -0.0057(15) 0.0115(16) 0.0020(14)
C4 0.0386(15) 0.0354(15) 0.0362(15) 0.0044(12) 0.0077(12) 0.0027(12)
C5 0.0387(16) 0.0373(15) 0.0402(16) 0.0003(13) 0.0097(13) -0.0001(12)
C8 0.085(3) 0.092(4) 0.063(3) 0.001(3) 0.041(3) 0.001(3)
C7 0.060(2) 0.0457(19) 0.058(2) -0.0074(16) 0.0274(18) 0.0013(16)
C6 0.088(3) 0.050(2) 0.108(4) -0.027(3) 0.040(3) -0.004(2)
C9 0.099(4) 0.057(3) 0.095(4) 0.006(3) 0.021(3) 0.025(3)
C10 0.051(2) 0.0458(19) 0.070(2) -0.0047(17) 0.0255(19) 0.0075(16)
C11 0.055(3) 0.093(4) 0.111(4) -0.010(3) 0.040(3) -0.001(2)
C12 0.086(3) 0.066(3) 0.051(2) -0.004(2) 0.003(2) 0.009(2)
C13 0.051(2) 0.057(2) 0.0456(19) -0.0054(17) 0.0076(16) -0.0022(17)
C14 0.057(2) 0.053(2) 0.054(2) -0.0072(17) 0.0111(18) -0.0078(17)
C15 0.049(2) 0.049(2) 0.057(2) -0.0049(17) 0.0156(17) -0.0071(16)
C16 0.087(3) 0.055(2) 0.063(3) 0.000(2) 0.019(2) -0.015(2)
C17 0.046(3) 0.130(6) 0.150(6) -0.013(5) 0.030(4) -0.007(3)
C18 0.045(2) 0.068(3) 0.086(3) -0.013(2) 0.019(2) -0.0036(18)
C19 0.069(3) 0.067(3) 0.089(4) -0.003(3) 0.034(3) -0.009(2)
C20 0.071(3) 0.047(2) 0.066(3) -0.0026(18) 0.023(2) -0.0077(18)
C21 0.108(5) 0.078(3) 0.083(4) 0.028(3) 0.019(3) -0.023(3)
C27 0.055(2) 0.072(3) 0.089(3) 0.039(3) 0.021(2) 0.011(2)
C28 0.0464(19) 0.0449(18) 0.054(2) 0.0079(16) 0.0083(16) 0.0003(15)
C30 0.0442(19) 0.062(2) 0.057(2) 0.0074(18) 0.0170(16) 0.0007(16)
C31 0.054(3) 0.102(4) 0.102(4) 0.034(3) 0.036(3) 0.014(3)
C22 0.052(2) 0.082(3) 0.068(3) 0.008(2) 0.009(2) 0.013(2)
C23 0.047(2) 0.062(2) 0.051(2) 0.0061(18) 0.0102(16) 0.0043(17)
C24 0.053(2) 0.079(3) 0.068(3) -0.010(2) 0.001(2) -0.006(2)
C25 0.059(2) 0.057(2) 0.070(3) -0.013(2) 0.006(2) -0.0125(19)
C29 0.052(2) 0.055(2) 0.058(2) 0.0121(18) 0.0149(18) -0.0012(17)
C26 0.097(5) 0.064(3) 0.150(7) -0.030(4) -0.018(5) -0.011(3)

loop_
_atom_type_symbol
_atom_type_description
_atom_type_scat_dispersion_real
_atom_type_scat_dispersion_imag
_atom_type_scat_source
C C 0.0033 0.0016 'International Tables Vol C Tables 4.2.6.8 and 6.1.1.4'
H H 0.0000 0.0000 'International Tables Vol C Tables 4.2.6.8 and 6.1.1.4'
N N 0.0061 0.0033 'International Tables Vol C Tables 4.2.6.8 and 6.1.1.4'
O O 0.0106 0.0060 'International Tables Vol C Tables 4.2.6.8 and 6.1.1.4'
F F 0.0171 0.0103 'International Tables Vol C Tables 4.2.6.8 and 6.1.1.4'
Co Co 0.3494 0.9721 'International Tables Vol C Tables 4.2.6.8 and 6.1.1.4'

loop_
_geom_angle_atom_site_label_1
_geom_angle_atom_site_label_2
_geom_angle_atom_site_label_3
_geom_angle
O3 Co1 O4 177.89(12)
O3 Co1 O5 92.46(12)
O4 Co1 O5 87.48(11)
O3 Co1 O1 92.01(12)
O4 Co1 O1 88.09(11)
O5 Co1 O1 175.41(12)
O3 Co1 O2 88.52(13)
O4 Co1 O2 89.37(13)
O5 Co1 O2 88.93(13)
O1 Co1 O2 92.23(13)
O3 Co1 N2 89.20(11)
O4 Co1 N2 92.91(11)
O5 Co1 N2 95.24(11)
O1 Co1 N2 83.78(11)
O2 Co1 N2 175.33(12)
O9 Co2 O10 88.47(11)
O9 Co2 O8 91.21(13)
O10 Co2 O8 88.01(12)
O9 Co2 O7 90.19(11)
O10 Co2 O7 175.42(11)
O8 Co2 O7 87.64(11)
O9 Co2 O6 90.31(12)
O10 Co2 O6 95.00(11)
O8 Co2 O6 176.66(11)
O7 Co2 O6 89.38(10)
O9 Co2 N1 172.96(12)
O10 Co2 N1 89.75(10)
O8 Co2 N1 95.54(12)
O7 Co2 N1 92.10(10)
O6 Co2 N1 83.05(10)
N4 O1 Co1 117.4(2)
C18 O2 Co1 123.8(3)
C20 O3 Co1 124.7(3)
C13 O4 Co1 123.8(3)
C15 O5 Co1 122.8(3)
N3 O6 Co2 116.4(2)
C28 O7 Co2 122.5(2)
C30 O8 Co2 123.4(3)
C25 O9 Co2 125.1(3)
C23 O10 Co2 124.1(3)
C4 N1 C1 116.4(3)
C4 N1 Co2 126.0(2)
C1 N1 Co2 117.7(2)
C4 N2 C3 116.2(3)
C4 N2 Co1 125.6(2)
C3 N2 Co1 118.1(2)
O6 N3 C5 126.2(3)
O6 N3 C7 120.3(3)
C5 N3 C7 113.3(3)
O1 N4 C5 126.6(3)
O1 N4 C10 120.2(3)
C5 N4 C10 113.0(3)
N1 C1 C2 121.5(3)
C1 C2 C3 117.9(3)
N2 C3 C2 122.0(3)
N2 C4 N1 126.0(3)
N2 C4 C5 117.4(3)
N1 C4 C5 116.5(3)
N4 C5 N3 108.6(3)
N4 C5 C4 125.5(3)
N3 C5 C4 125.9(3)
N3 C7 C8 105.0(3)
N3 C7 C6 108.0(3)
C8 C7 C6 111.4(4)
N3 C7 C10 101.0(3)
C8 C7 C10 114.6(4)
C6 C7 C10 115.4(4)
N4 C10 C9 105.6(4)
N4 C10 C11 107.7(3)
C9 C10 C11 110.4(4)
N4 C10 C7 101.0(3)
C9 C10 C7 114.9(4)
C11 C10 C7 116.1(4)
F1 C12 F2 107.4(5)
F1 C12 F3 106.5(5)
F2 C12 F3 106.9(5)
F1 C12 C13 111.3(4)
F2 C12 C13 111.7(4)
F3 C12 C13 112.7(4)
O4 C13 C14 128.1(4)
O4 C13 C12 114.2(4)
C14 C13 C12 117.8(4)
C15 C14 C13 121.5(4)
O5 C15 C14 128.6(4)
O5 C15 C16 114.6(4)
C14 C15 C16 116.8(4)
F5 C16 F4 109.6(6)
F5 C16 F6 103.8(7)
F4 C16 F6 100.9(5)
F5 C16 C15 115.4(4)
F4 C16 C15 114.7(4)
F6 C16 C15 110.9(5)
F7 C17 F8 104.7(9)
F7 C17 F9 106.8(8)
F8 C17 F9 105.1(7)
F7 C17 C18 112.9(6)
F8 C17 C18 111.8(7)
F9 C17 C18 114.8(7)
O2 C18 C19 129.4(4)
O2 C18 C17 113.2(5)
C19 C18 C17 117.4(5)
C18 C19 C20 122.2(4)
O3 C20 C19 128.1(5)
O3 C20 C21 115.0(4)
C19 C20 C21 116.9(4)
F10 C21 F12 115.6(8)
F10 C21 F11 100.2(8)
F12 C21 F11 94.5(7)
F10 C21 C20 116.2(5)
F12 C21 C20 117.4(6)
F11 C21 C20 108.4(6)
F16 C27 F17 107.6(6)
F16 C27 F18 107.7(5)
F17 C27 F18 102.7(5)
F16 C27 C28 115.8(4)
F17 C27 C28 111.4(4)
F18 C27 C28 110.9(4)
O7 C28 C29 129.5(4)
O7 C28 C27 113.6(3)
C29 C28 C27 117.0(3)
O8 C30 C29 128.3(4)
O8 C30 C31 113.5(4)
C29 C30 C31 118.2(4)
F15 C31 F13 106.6(6)
F15 C31 F14 107.3(5)
F13 C31 F14 106.5(5)
F15 C31 C30 111.7(5)
F13 C31 C30 109.7(5)
F14 C31 C30 114.6(4)
F24 C22 F23 109.2(6)
F24 C22 F22 106.6(5)
F23 C22 F22 102.3(5)
F24 C22 C23 112.8(4)
F23 C22 C23 111.8(4)
F22 C22 C23 113.5(4)
O10 C23 C24 128.4(4)
O10 C23 C22 113.1(4)
C24 C23 C22 118.5(4)
C25 C24 C23 122.2(4)
O9 C25 C24 128.7(4)
O9 C25 C26 113.9(5)
C24 C25 C26 117.4(4)
C28 C29 C30 121.2(4)
F19 C26 F20 106.2(9)
F19 C26 F21 104.4(10)
F20 C26 F21 103.4(9)
F19 C26 C25 113.7(7)
F20 C26 C25 111.2(8)
F21 C26 C25 116.8(6)

loop_
_geom_bond_atom_site_label_1
_geom_bond_atom_site_label_2
_geom_bond_distance
Co1 O3 2.030(3)
Co1 O4 2.039(3)
Co1 O5 2.045(3)
Co1 O1 2.048(3)
Co1 O2 2.057(3)
Co1 N2 2.180(3)
Co2 O9 2.032(3)
Co2 O10 2.033(3)
Co2 O8 2.036(3)
Co2 O7 2.049(2)
Co2 O6 2.075(3)
Co2 N1 2.151(3)
F1 C12 1.283(7)
F2 C12 1.296(6)
F3 C12 1.309(6)
F4 C16 1.289(6)
F5 C16 1.221(6)
F6 C16 1.303(7)
F7 C17 1.247(9)
F8 C17 1.260(10)
F9 C17 1.274(10)
F10 C21 1.206(7)
F11 C21 1.349(9)
F12 C21 1.240(7)
F13 C31 1.308(8)
F14 C31 1.315(6)
F15 C31 1.262(7)
F16 C27 1.262(5)
F17 C27 1.300(7)
F18 C27 1.309(7)
F19 C26 1.205(10)
F20 C26 1.215(11)
F21 C26 1.242(9)
F22 C22 1.329(6)
F23 C22 1.271(6)
F24 C22 1.267(6)
O1 N4 1.277(4)
O2 C18 1.238(6)
O3 C20 1.257(5)
O4 C13 1.243(5)
O5 C15 1.245(5)
O6 N3 1.281(4)
O7 C28 1.253(4)
O8 C30 1.252(5)
O9 C25 1.227(5)
O10 C23 1.246(5)
N1 C4 1.340(4)
N1 C1 1.349(5)
N2 C4 1.325(4)
N2 C3 1.349(5)
N3 C5 1.344(4)
N3 C7 1.502(5)
N4 C5 1.342(4)
N4 C10 1.511(5)
C1 C2 1.365(5)
C2 C3 1.368(6)
C4 C5 1.466(5)
C8 C7 1.519(6)
C7 C6 1.522(6)
C7 C10 1.564(6)
C9 C10 1.520(6)
C10 C11 1.525(6)
C12 C13 1.538(6)
C13 C14 1.393(6)
C14 C15 1.392(6)
C15 C16 1.521(6)
C17 C18 1.533(7)
C18 C19 1.378(7)
C19 C20 1.392(7)
C20 C21 1.500(8)
C27 C28 1.530(6)
C28 C29 1.384(6)
C30 C29 1.385(6)
C30 C31 1.529(6)
C22 C23 1.533(6)
C23 C24 1.384(6)
C24 C25 1.379(7)
C25 C26 1.533(7)
